data_2207211
loop_
_publ_author_name
'Yao-Cheng Shi'
'Su-Hua Zhang'

_publ_section_title
;
 3-[(2-Chlorophenyl)amino]-1,3-diphenylprop-2-en-1-one
;
_journal_coeditor_code DN6261
_journal_issue 11
_journal_name_full 'Acta Crystallographica Section E'
_journal_page_first o3748
_journal_page_last o3749
_journal_paper_doi 10.1107/S1600536805032836
_journal_volume 61
_journal_year 2005
_chemical_formula_iupac 'C21 H16 Cl N O'
_chemical_formula_moiety 'C21 H16 Cl N O'
_chemical_formula_sum 'C21 H16 Cl N O'
_chemical_formula_weight 333.80
_chemical_name_systematic
;
3-[(2-Chlorophenyl)amino]-1,3-diphenylprop-2-en-1-one
;
_space_group_IT_number 2
_space_group_name_Hall '-P 1'
_symmetry_cell_setting triclinic
_symmetry_space_group_name_Hall '-P 1'
_symmetry_space_group_name_H-M 'P -1'
_atom_sites_solution_hydrogens geom
_atom_sites_solution_primary direct
_atom_sites_solution_secondary difmap
_audit_creation_method SHELXL-97
_cell_angle_alpha 86.02(3)
_cell_angle_beta 74.08(3)
_cell_angle_gamma 69.26(3)
_cell_formula_units_Z 2
_cell_length_a 8.7720(18)
_cell_length_b 9.7380(19)
_cell_length_c 11.306(2)
_cell_measurement_reflns_used 25
_cell_measurement_temperature 295
_cell_measurement_theta_max 12
_cell_measurement_theta_min 10
_cell_volume 868.1(4)
_computing_cell_refinement 'CAD-4 Software'
_computing_data_collection 'CAD-4 Software (Enraf--Nonius, 1989)'
_computing_data_reduction 'XCAD4 (Harms & Wocadlo, 1995)'
_computing_molecular_graphics 'PLATON (Spek, 2003))'
_computing_publication_material PLATON
_computing_structure_refinement 'SHELXL97 (Sheldrick, 1997)'
_computing_structure_solution 'SHELXS97 (Sheldrick, 1997)'
_diffrn_ambient_temperature 295
_diffrn_measured_fraction_theta_full 1.000
_diffrn_measured_fraction_theta_max 1.000
_diffrn_measurement_device_type 'Enraf--Nonius CAD-4'
_diffrn_measurement_method \w/2\q
_diffrn_radiation_monochromator graphite
_diffrn_radiation_source 'fine-focus sealed tube'
_diffrn_radiation_type MoK\a
_diffrn_radiation_wavelength 0.71073
_diffrn_reflns_av_R_equivalents 0.0261
_diffrn_reflns_av_sigmaI/netI 0.0316
_diffrn_reflns_limit_h_max 10
_diffrn_reflns_limit_h_min 0
_diffrn_reflns_limit_k_max 11
_diffrn_reflns_limit_k_min -10
_diffrn_reflns_limit_l_max 13
_diffrn_reflns_limit_l_min -12
_diffrn_reflns_number 3273
_diffrn_reflns_theta_full 24.97
_diffrn_reflns_theta_max 24.97
_diffrn_reflns_theta_min 2.24
_diffrn_standards_decay_% 0
_diffrn_standards_interval_count 200
_diffrn_standards_interval_time 120
_diffrn_standards_number 3
_exptl_absorpt_coefficient_mu 0.226
_exptl_absorpt_correction_T_max 0.947
_exptl_absorpt_correction_T_min 0.915
_exptl_absorpt_correction_type empirical
_exptl_absorpt_process_details '\y scan (North et al., 1968)'
_exptl_crystal_colour Yellow
_exptl_crystal_density_diffrn 1.277
_exptl_crystal_density_method 'not measured'
_exptl_crystal_description Block
_exptl_crystal_F_000 348
_exptl_crystal_size_max 0.40
_exptl_crystal_size_mid 0.30
_exptl_crystal_size_min 0.20
_refine_diff_density_max 0.313
_refine_diff_density_min -0.330
_refine_ls_extinction_coef 0.055(10)
_refine_ls_extinction_expression Fc^*^=kFc[1+0.001xFc^2^\l^3^/sin(2\q)]^-1/4^
_refine_ls_extinction_method SHELXL97
_refine_ls_goodness_of_fit_ref 1.089
_refine_ls_hydrogen_treatment constr
_refine_ls_matrix_type full
_refine_ls_number_parameters 218
_refine_ls_number_reflns 3058
_refine_ls_number_restraints 0
_refine_ls_restrained_S_all 1.089
_refine_ls_R_factor_all 0.0783
_refine_ls_R_factor_gt 0.0529
_refine_ls_shift/su_max 0.000
_refine_ls_shift/su_mean 0.000
_refine_ls_structure_factor_coef Fsqd
_refine_ls_weighting_details 'calc w = 1/[\s^2^(Fo^2^)+(0.114P)^2^+0.0942P] where P = (Fo^2^+2Fc^2^)/3'
_refine_ls_weighting_scheme calc
_refine_ls_wR_factor_gt 0.1496
_refine_ls_wR_factor_ref 0.1859
_reflns_number_gt 2235
_reflns_number_total 3058
_reflns_threshold_expression I>2\s(I)
_cod_data_source_file dn6261.cif
_cod_data_source_block I
_cod_depositor_comments
;
The following automatic conversions were performed:
'_symmetry_cell_setting' value 'Triclinic' changed to 'triclinic'
according to '/home/saulius/struct/CIF-dictionaries/cif_core.dic'
dictionary named 'cif_core.dic' version 2.4.1 from 2010-06-29.

Automatic conversion script
Id: cif_fix_enum 1527 2010-12-29 10:47:43Z saulius 

The following automatic conversions were performed:

'_symmetry_cell_setting' value 'Triclinic' changed to 'triclinic'
according to /home/saulius/struct/CIF-dictionaries/cif_core.dic
dictionary named 'cif_core.dic' version 2.4.1 from 2010-06-29.

Automatic conversion script
Id: cif_fix_values 1715 2011-07-08 13:25:40Z adriana 
;
_cod_database_code 2207211
_cod_database_fobs_code 2207211

loop_
_symmetry_equiv_pos_as_xyz
'x, y, z'
'-x, -y, -z'

loop_
_atom_site_label
_atom_site_fract_x
_atom_site_fract_y
_atom_site_fract_z
_atom_site_U_iso_or_equiv
_atom_site_adp_type
_atom_site_calc_flag
_atom_site_refinement_flags
_atom_site_occupancy
_atom_site_type_symbol
Cl 0.15838(11) 0.63052(8) 0.41744(8) 0.0744(3) Uani d . 1 Cl
O 0.3876(2) 0.9311(2) 0.24755(16) 0.0575(5) Uani d . 1 O
N 0.2946(3) 0.8475(2) 0.47807(19) 0.0527(6) Uani d . 1 N
H1n 0.3130 0.8279 0.4013 0.063 Uiso calc R 1 H
C2 0.1845(5) 1.4299(4) 0.1502(3) 0.0871(11) Uani d . 1 C
H2 0.0941 1.5184 0.1676 0.104 Uiso calc R 1 H
C3 0.3095(5) 1.4102(4) 0.0432(3) 0.0837(11) Uani d . 1 C
H3 0.3050 1.4864 -0.0115 0.100 Uiso calc R 1 H
C4 0.4410(5) 1.2801(4) 0.0156(3) 0.0802(10) Uani d . 1 C
H4 0.5261 1.2683 -0.0573 0.096 Uiso calc R 1 H
C5 0.4481(4) 1.1652(3) 0.0960(2) 0.0635(8) Uani d . 1 C
H5 0.5364 1.0756 0.0760 0.076 Uiso calc R 1 H
C6 0.3236(3) 1.1838(3) 0.2061(2) 0.0511(6) Uani d . 1 C
C1 0.1929(4) 1.3176(3) 0.2325(3) 0.0711(8) Uani d . 1 C
H1 0.1095 1.3321 0.3067 0.085 Uiso calc R 1 H
C7 0.3308(3) 1.0591(3) 0.2918(2) 0.0480(6) Uani d . 1 C
C8 0.2702(3) 1.0923(3) 0.4213(2) 0.0491(6) Uani d . 1 C
H8 0.2394 1.1892 0.4473 0.059 Uiso calc R 1 H
C9 0.2546(3) 0.9904(3) 0.5093(2) 0.0474(6) Uani d . 1 C
C10 0.1802(3) 1.0386(3) 0.6410(2) 0.0467(6) Uani d . 1 C
C11 0.2466(3) 1.1189(3) 0.6964(2) 0.0532(7) Uani d . 1 C
H11 0.3411 1.1404 0.6516 0.064 Uiso calc R 1 H
C12 0.1729(4) 1.1667(3) 0.8175(3) 0.0664(8) Uani d . 1 C
H12 0.2200 1.2174 0.8550 0.080 Uiso calc R 1 H
C13 0.0293(4) 1.1394(4) 0.8833(3) 0.0705(8) Uani d . 1 C
H13 -0.0221 1.1741 0.9644 0.085 Uiso calc R 1 H
C14 -0.0380(4) 1.0603(4) 0.8286(3) 0.0692(8) Uani d . 1 C
H14 -0.1348 1.0420 0.8729 0.083 Uiso calc R 1 H
C15 0.0372(3) 1.0088(3) 0.7092(2) 0.0578(7) Uani d . 1 C
H15 -0.0072 0.9539 0.6735 0.069 Uiso calc R 1 H
C16 0.3095(3) 0.7274(3) 0.5564(2) 0.0477(6) Uani d . 1 C
C17 0.3875(4) 0.7111(3) 0.6509(2) 0.0570(7) Uani d . 1 C
H17 0.4273 0.7833 0.6655 0.068 Uiso calc R 1 H
C18 0.4065(4) 0.5898(3) 0.7232(3) 0.0654(8) Uani d . 1 C
H18 0.4581 0.5808 0.7864 0.079 Uiso calc R 1 H
C19 0.3487(4) 0.4812(3) 0.7018(3) 0.0701(9) Uani d . 1 C
H19 0.3605 0.3997 0.7512 0.084 Uiso calc R 1 H
C20 0.2742(4) 0.4938(3) 0.6075(3) 0.0643(8) Uani d . 1 C
H20 0.2373 0.4200 0.5922 0.077 Uiso calc R 1 H
C21 0.2539(3) 0.6160(3) 0.5354(2) 0.0524(6) Uani d . 1 C

loop_
_atom_site_aniso_label
_atom_site_aniso_U_11
_atom_site_aniso_U_22
_atom_site_aniso_U_33
_atom_site_aniso_U_12
_atom_site_aniso_U_13
_atom_site_aniso_U_23
Cl 0.0773(6) 0.0678(5) 0.0927(6) -0.0267(4) -0.0428(5) -0.0016(4)
O 0.0583(11) 0.0543(11) 0.0626(11) -0.0236(9) -0.0146(9) -0.0010(9)
N 0.0633(14) 0.0496(12) 0.0521(12) -0.0264(10) -0.0187(10) 0.0076(9)
C2 0.110(3) 0.068(2) 0.067(2) -0.014(2) -0.023(2) 0.0115(16)
C3 0.131(3) 0.073(2) 0.0522(18) -0.043(2) -0.027(2) 0.0200(16)
C4 0.106(3) 0.091(3) 0.0473(16) -0.051(2) -0.0069(17) 0.0080(16)
C5 0.0722(19) 0.0666(18) 0.0531(15) -0.0299(15) -0.0114(14) 0.0018(13)
C6 0.0531(15) 0.0558(15) 0.0510(14) -0.0257(12) -0.0157(12) 0.0030(11)
C1 0.076(2) 0.0683(19) 0.0571(17) -0.0173(16) -0.0113(15) 0.0120(14)
C7 0.0394(13) 0.0551(15) 0.0565(15) -0.0231(11) -0.0158(11) 0.0048(12)
C8 0.0492(14) 0.0470(14) 0.0546(14) -0.0225(11) -0.0127(11) 0.0054(11)
C9 0.0401(13) 0.0537(14) 0.0544(14) -0.0215(11) -0.0166(11) 0.0067(11)
C10 0.0421(13) 0.0461(13) 0.0550(14) -0.0167(11) -0.0185(11) 0.0113(11)
C11 0.0536(15) 0.0494(14) 0.0632(16) -0.0235(12) -0.0207(13) 0.0105(12)
C12 0.088(2) 0.0556(16) 0.0667(18) -0.0317(16) -0.0311(17) 0.0057(13)
C13 0.077(2) 0.0701(19) 0.0536(16) -0.0160(16) -0.0143(15) 0.0060(14)
C14 0.0575(17) 0.083(2) 0.0644(18) -0.0281(16) -0.0102(14) 0.0134(15)
C15 0.0485(15) 0.0723(18) 0.0594(16) -0.0288(14) -0.0168(13) 0.0092(13)
C16 0.0415(13) 0.0466(13) 0.0552(14) -0.0173(11) -0.0118(11) 0.0062(11)
C17 0.0614(16) 0.0577(16) 0.0621(16) -0.0295(13) -0.0228(13) 0.0084(13)
C18 0.073(2) 0.0648(18) 0.0640(17) -0.0245(15) -0.0289(15) 0.0125(14)
C19 0.084(2) 0.0543(17) 0.0682(18) -0.0265(16) -0.0162(16) 0.0182(14)
C20 0.0654(18) 0.0496(16) 0.0783(19) -0.0249(14) -0.0142(15) 0.0045(14)
C21 0.0466(14) 0.0494(14) 0.0613(15) -0.0168(11) -0.0141(12) 0.0001(12)

loop_
_atom_type_symbol
_atom_type_description
_atom_type_scat_dispersion_real
_atom_type_scat_dispersion_imag
_atom_type_scat_source
C C 0.0033 0.0016 'International Tables Vol C Tables 4.2.6.8 and 6.1.1.4'
H H 0.0000 0.0000 'International Tables Vol C Tables 4.2.6.8 and 6.1.1.4'
N N 0.0061 0.0033 'International Tables Vol C Tables 4.2.6.8 and 6.1.1.4'
O O 0.0106 0.0060 'International Tables Vol C Tables 4.2.6.8 and 6.1.1.4'
Cl Cl 0.1484 0.1585 'International Tables Vol C Tables 4.2.6.8 and 6.1.1.4'

loop_
_geom_angle_atom_site_label_1
_geom_angle_atom_site_label_2
_geom_angle_atom_site_label_3
_geom_angle
C9 N C16 127.7(2)
C9 N H1n 116.2
C16 N H1n 116.2
C3 C2 C1 119.6(3)
C3 C2 H2 120.2
C1 C2 H2 120.2
C4 C3 C2 120.8(3)
C4 C3 H3 119.6
C2 C3 H3 119.6
C3 C4 C5 120.1(3)
C3 C4 H4 119.9
C5 C4 H4 119.9
C6 C5 C4 120.0(3)
C6 C5 H5 120.0
C4 C5 H5 120.0
C1 C6 C5 118.6(3)
C1 C6 C7 121.5(2)
C5 C6 C7 119.8(2)
C2 C1 C6 120.8(3)
C2 C1 H1 119.6
C6 C1 H1 119.6
O C7 C6 118.8(2)
O C7 C8 123.0(2)
C6 C7 C8 118.2(2)
C7 C8 C9 124.2(2)
C9 C8 H8 117.9
C7 C8 H8 117.9
N C9 C8 121.2(2)
N C9 C10 119.0(2)
C8 C9 C10 119.6(2)
C11 C10 C15 119.1(2)
C11 C10 C9 120.9(2)
C15 C10 C9 119.8(2)
C12 C11 C10 120.2(3)
C12 C11 H11 119.9
C10 C11 H11 119.9
C11 C12 C13 120.2(3)
C11 C12 H12 119.9
C13 C12 H12 119.9
C12 C13 C14 119.9(3)
C12 C13 H13 120.1
C14 C13 H13 120.1
C15 C14 C13 120.3(3)
C15 C14 H14 119.8
C13 C14 H14 119.8
C14 C15 C10 120.2(3)
C14 C15 H15 119.9
C10 C15 H15 119.9
C17 C16 C21 118.2(2)
C17 C16 N 122.0(2)
C21 C16 N 119.7(2)
C18 C17 C16 120.9(3)
C18 C17 H17 119.5
C16 C17 H17 119.5
C17 C18 C19 120.0(3)
C17 C18 H18 120.0
C19 C18 H18 120.0
C20 C19 C18 120.0(3)
C20 C19 H19 120.0
C18 C19 H19 120.0
C19 C20 C21 120.1(3)
C19 C20 H20 119.9
C21 C20 H20 119.9
C20 C21 C16 120.8(3)
C20 C21 Cl 119.4(2)
C16 C21 Cl 119.8(2)

loop_
_geom_bond_atom_site_label_1
_geom_bond_atom_site_label_2
_geom_bond_distance
O C7 1.250(3)
N C9 1.356(3)
N C16 1.407(3)
N H1n 0.8600
C2 C3 1.363(5)
C2 C1 1.381(4)
C2 H2 0.9300
C3 C4 1.361(5)
C3 H3 0.9300
C4 C5 1.386(4)
C4 H4 0.9300
C5 C6 1.386(4)
C5 H5 0.9300
C6 C1 1.381(4)
C6 C7 1.495(4)
C1 H1 0.9300
C7 C8 1.431(4)
C8 C9 1.371(3)
C8 H8 0.9300
C9 C10 1.487(4)
C10 C11 1.390(3)
C10 C15 1.396(4)
C11 C12 1.378(4)
C11 H11 0.9300
C12 C13 1.381(5)
C12 H12 0.9300
C13 C14 1.383(4)
C13 H13 0.9300
C14 C15 1.371(4)
C14 H14 0.9300
C15 H15 0.9300
C16 C17 1.392(3)
C16 C21 1.394(4)
C17 C18 1.375(4)
C17 H17 0.9300
C18 C19 1.384(4)
C18 H18 0.9300
C19 C20 1.373(4)
C19 H19 0.9300
C20 C21 1.380(4)
C20 H20 0.9300
Cl C21 1.733(3)

loop_
_geom_hbond_atom_site_label_D
_geom_hbond_atom_site_label_H
_geom_hbond_atom_site_label_A
_geom_hbond_distance_DH
_geom_hbond_distance_HA
_geom_hbond_distance_DA
_geom_hbond_angle_DHA
_geom_hbond_publ_flag
N H1n O 0.86 2.01 2.670(3) 132 yes

loop_
_geom_torsion_atom_site_label_1
_geom_torsion_atom_site_label_2
_geom_torsion_atom_site_label_3
_geom_torsion_atom_site_label_4
_geom_torsion
C1 C2 C3 C4 1.2(6)
C2 C3 C4 C5 0.6(6)
C3 C4 C5 C6 -1.6(5)
C4 C5 C6 C1 0.8(4)
C4 C5 C6 C7 179.3(3)
C3 C2 C1 C6 -2.0(6)
C5 C6 C1 C2 1.0(5)
C7 C6 C1 C2 -177.4(3)
C1 C6 C7 O 144.2(3)
C5 C6 C7 O -34.2(3)
C1 C6 C7 C8 -35.2(4)
C5 C6 C7 C8 146.4(3)
O C7 C8 C9 -5.7(4)
C6 C7 C8 C9 173.6(2)
C16 N C9 C8 169.7(2)
C16 N C9 C10 -15.0(4)
C7 C8 C9 N -1.0(4)
C7 C8 C9 C10 -176.3(2)
N C9 C10 C11 129.5(3)
C8 C9 C10 C11 -55.1(3)
N C9 C10 C15 -53.2(3)
C8 C9 C10 C15 122.1(3)
C15 C10 C11 C12 0.7(4)
C9 C10 C11 C12 178.0(2)
C10 C11 C12 C13 -2.2(4)
C11 C12 C13 C14 1.8(5)
C12 C13 C14 C15 0.0(5)
C13 C14 C15 C10 -1.5(4)
C11 C10 C15 C14 1.1(4)
C9 C10 C15 C14 -176.2(3)
C9 N C16 C17 -41.5(4)
C9 N C16 C21 142.3(3)
C21 C16 C17 C18 -1.1(4)
N C16 C17 C18 -177.4(3)
C16 C17 C18 C19 0.5(5)
C17 C18 C19 C20 0.7(5)
C18 C19 C20 C21 -1.2(5)
C19 C20 C21 C16 0.5(4)
C19 C20 C21 Cl -179.6(2)
C17 C16 C21 C20 0.7(4)
N C16 C21 C20 177.0(2)
C17 C16 C21 Cl -179.2(2)
N C16 C21 Cl -2.9(3)

loop_
_cod_related_entry_id
_cod_related_entry_database
_cod_related_entry_code
1 ChemSpider 21180148
